data_1516613
loop_
_publ_author_name
'Vishnumurthy, Kodumuru'
'Guru Row, Tayur N.'
'Venkatesan, Kailasam'

_publ_section_title
;
 Photochemical behaviour of 4-styrylcoumarin polymorphs in the crystalline
 state
;
_journal_issue 10
_journal_name_full 'Photochemical &amp; Photobiological Sciences'
_journal_page_first 799
_journal_paper_doi 10.1039/b204387d
_journal_volume 1
_journal_year 2002
_chemical_formula_moiety C17H12O2
_chemical_formula_sum 'C17 H12 O2'
_chemical_formula_weight 248.27
_chemical_name_common 4-Styrylcoumarin
_chemical_name_systematic
;
?
;
_space_group_IT_number 14
_symmetry_cell_setting monoclinic
_symmetry_space_group_name_Hall '-P 2yn'
_symmetry_space_group_name_H-M 'P 1 21/n 1'
_atom_sites_solution_hydrogens geom
_atom_sites_solution_primary direct
_atom_sites_solution_secondary difmap
_audit_creation_method SHELXL-97
_cell_angle_alpha 90.00
_cell_angle_beta 96.33(2)
_cell_angle_gamma 90.00
_cell_formula_units_Z 8
_cell_length_a 17.057(3)
_cell_length_b 8.229(3)
_cell_length_c 18.261(3)
_cell_measurement_temperature 293(2)
_cell_volume 2547.5(11)
_computing_structure_refinement 'SHELXL-97 (Sheldrick, 1997)'
_computing_structure_solution 'SHELXS-97 (Sheldrick, 1990)'
_diffrn_ambient_temperature 293(2)
_diffrn_measured_fraction_theta_full 0.912
_diffrn_measured_fraction_theta_max 0.912
_diffrn_measurement_device_type 'Enraf Nonius Cad4'
_diffrn_measurement_method 'omega/2 theta'
_diffrn_radiation_monochromator graphite
_diffrn_radiation_source 'fine-focus sealed tube'
_diffrn_radiation_type CuK\a
_diffrn_radiation_wavelength 1.54180
_diffrn_reflns_av_R_equivalents 0.0172
_diffrn_reflns_av_sigmaI/netI 0.0163
_diffrn_reflns_limit_h_max 19
_diffrn_reflns_limit_h_min 0
_diffrn_reflns_limit_k_max 9
_diffrn_reflns_limit_k_min 0
_diffrn_reflns_limit_l_max 20
_diffrn_reflns_limit_l_min -20
_diffrn_reflns_number 3964
_diffrn_reflns_theta_full 60.68
_diffrn_reflns_theta_max 60.68
_diffrn_reflns_theta_min 3.37
_diffrn_standards_decay_% 0.15
_exptl_absorpt_coefficient_mu 0.673
_exptl_absorpt_correction_type none
_exptl_crystal_colour colourless
_exptl_crystal_density_diffrn 1.295
_exptl_crystal_density_method 'not measured'
_exptl_crystal_description plates
_exptl_crystal_F_000 1040
_exptl_crystal_size_max 0.5
_exptl_crystal_size_mid 0.3
_exptl_crystal_size_min 0.2
_refine_diff_density_max 0.122
_refine_diff_density_min -0.154
_refine_diff_density_rms 0.036
_refine_ls_extinction_method none
_refine_ls_goodness_of_fit_ref 1.087
_refine_ls_hydrogen_treatment mixed
_refine_ls_matrix_type full
_refine_ls_number_parameters 415
_refine_ls_number_reflns 3818
_refine_ls_number_restraints 0
_refine_ls_restrained_S_all 1.087
_refine_ls_R_factor_all 0.0675
_refine_ls_R_factor_gt 0.0448
_refine_ls_shift/su_max 0.130
_refine_ls_shift/su_mean 0.005
_refine_ls_structure_factor_coef Fsqd
_refine_ls_weighting_details 'w=1/[\s^2^(Fo^2^)+(0.0619P)^2^+0.6542P] where P=(Fo^2^+2Fc^2^)/3'
_refine_ls_weighting_scheme calc
_refine_ls_wR_factor_gt 0.1146
_refine_ls_wR_factor_ref 0.1338
_reflns_number_gt 2841
_reflns_number_total 3818
_reflns_threshold_expression >2sigma(I)
_cod_data_source_file b204387d.txt
_cod_data_source_block cry1
_cod_depositor_comments
;
The following automatic conversions were performed:

'_symmetry_cell_setting' value 'Monoclinic' changed to 'monoclinic'
according to
/usr/data/users/saulius/automatic-downloads/retrospective/RSC/lib/dictionaries/cif_core.dic
dictionary named 'cif_core.dic' version 2.4.2 from 2011-04-26.

Automatic conversion script
Id: cif_fix_values 2281 2013-09-26 08:29:07Z andrius 

The following automatic conversions were performed:

'_refine_ls_weighting_scheme' value 'calc
w=1/[\s^2^(Fo^2^)+(0.0619P)^2^+0.6542P] where P=(Fo^2^+2Fc^2^)/3' was
changed to 'calc'. New tag '_refine_ls_weighting_details' was
created. The value of the new tag was set to
'w=1/[\s^2^(Fo^2^)+(0.0619P)^2^+0.6542P] where P=(Fo^2^+2Fc^2^)/3'.

Automatic conversion script
Id: cif_fix_values 3143 2015-03-26 13:38:13Z robertas 
;
_cod_original_sg_symbol_H-M P21/n
_cod_database_code 1516613

loop_
_symmetry_equiv_pos_as_xyz
'x, y, z'
'-x+1/2, y+1/2, -z+1/2'
'-x, -y, -z'
'x-1/2, -y-1/2, z-1/2'

loop_
_atom_site_label
_atom_site_type_symbol
_atom_site_fract_x
_atom_site_fract_y
_atom_site_fract_z
_atom_site_U_iso_or_equiv
_atom_site_adp_type
_atom_site_occupancy
_atom_site_calc_flag
O1B O -0.00315(9) 0.22597(19) 0.92422(7) 0.0628(4) Uani 1 d
O2B O -0.10499(10) 0.0860(2) 0.87622(8) 0.0777(5) Uani 1 d
C2B C -0.06968(13) 0.1384(3) 0.93222(12) 0.0599(6) Uani 1 d
C3B C -0.09143(14) 0.1190(3) 1.00521(12) 0.0600(6) Uani 1 d
H3B H -0.1378(14) 0.061(3) 1.0070(12) 0.072 Uiso 1 d
C4B C -0.05085(12) 0.1856(3) 1.06512(11) 0.0553(5) Uani 1 d
C5B C 0.06823(14) 0.3532(3) 1.11147(13) 0.0640(6) Uani 1 d
H5B H 0.0563(13) 0.344(3) 1.1629(13) 0.077 Uiso 1 d
C7B C 0.15145(15) 0.4553(3) 1.02549(15) 0.0740(7) Uani 1 d
H7B H 0.2003(16) 0.517(3) 1.0167(13) 0.089 Uiso 1 d
C8B C 0.10568(15) 0.3812(3) 0.96867(14) 0.0696(7) Uani 1 d
H8B H 0.1154(14) 0.393(3) 0.9176(14) 0.083 Uiso 1 d
C9B C 0.01942(12) 0.2780(3) 1.05479(11) 0.0539(5) Uani 1 d
C10B C 0.04048(12) 0.2948(3) 0.98398(11) 0.0555(5) Uani 1 d
C12B C -0.12895(15) 0.0748(3) 1.16002(13) 0.0697(7) Uani 1 d
H12B H -0.1550(15) 0.006(3) 1.1249(14) 0.084 Uiso 1 d
C13B C -0.15382(14) 0.0642(3) 1.23378(13) 0.0704(7) Uani 1 d
C15B C -0.1469(2) 0.1506(5) 1.35996(16) 0.0992(10) Uani 1 d
H15B H -0.1215(18) 0.221(4) 1.4001(18) 0.119 Uiso 1 d
C11B C -0.07508(15) 0.1691(3) 1.13898(13) 0.0684(6) Uani 1 d
H11B H -0.0487(14) 0.241(3) 1.1744(13) 0.082 Uiso 1 d
C6B C 0.13280(15) 0.4403(3) 1.09668(14) 0.0725(7) Uani 1 d
H6B H 0.1673(15) 0.497(3) 1.1378(14) 0.087 Uiso 1 d
C14B C -0.12167(17) 0.1611(4) 1.29128(14) 0.0851(8) Uani 1 d
H14B H -0.0773(17) 0.235(4) 1.2838(15) 0.102 Uiso 1 d
C18B C -0.21228(19) -0.0430(4) 1.24763(18) 0.0980(10) Uani 1 d
H18B H -0.2341(19) -0.107(4) 1.2083(17) 0.118 Uiso 1 d
C16B C -0.2043(2) 0.0419(6) 1.3726(2) 0.1089(12) Uani 1 d
H16B H -0.2187(19) 0.043(4) 1.4242(19) 0.131 Uiso 1 d
C17B C -0.2369(2) -0.0513(6) 1.3171(2) 0.1225(14) Uani 1 d
H17B H -0.274(2) -0.127(5) 1.324(2) 0.147 Uiso 1 d
C3A C 0.28048(16) 0.1462(3) 1.10279(12) 0.0670(6) Uani 1 d
H3A H 0.2257(15) 0.153(3) 1.0993(13) 0.080 Uiso 1 d
O1A O 0.39370(10) 0.1045(2) 1.03907(8) 0.0779(5) Uani 1 d
C4A C 0.32410(13) 0.1621(3) 1.16874(11) 0.0589(6) Uani 1 d
C10A C 0.44083(15) 0.1192(3) 1.10525(12) 0.0678(6) Uani 1 d
C14A C 0.20628(16) 0.2262(3) 1.37666(13) 0.0684(6) Uani 1 d
H14A H 0.2550(15) 0.281(3) 1.3791(13) 0.082 Uiso 1 d
C13A C 0.17534(13) 0.1475(3) 1.31216(12) 0.0597(6) Uani 1 d
C15A C 0.16777(19) 0.2188(4) 1.43891(15) 0.0828(8) Uani 1 d
H15A H 0.1924(16) 0.266(4) 1.4853(15) 0.099 Uiso 1 d
C12A C 0.21586(15) 0.1388(3) 1.24577(12) 0.0614(6) Uani 1 d
H12A H 0.1865(13) 0.082(3) 1.2055(13) 0.074 Uiso 1 d
C18A C 0.10452(15) 0.0668(3) 1.31283(15) 0.0742(7) Uani 1 d
H18A H 0.0840(15) 0.015(3) 1.2707(14) 0.089 Uiso 1 d
C11A C 0.28762(14) 0.1887(3) 1.23650(12) 0.0615(6) Uani 1 d
H11A H 0.3200(13) 0.251(3) 1.2767(13) 0.074 Uiso 1 d
C17A C 0.06630(18) 0.0599(4) 1.37520(18) 0.0882(8) Uani 1 d
H17A H 0.0168(18) -0.005(4) 1.3731(15) 0.106 Uiso 1 d
C16A C 0.0983(2) 0.1347(4) 1.43860(18) 0.0911(9) Uani 1 d
H16A H 0.0724(17) 0.120(4) 1.4834(16) 0.109 Uiso 1 d
C9A C 0.40908(14) 0.1480(3) 1.17067(12) 0.0610(6) Uani 1 d
C5A C 0.46240(16) 0.1607(4) 1.23422(14) 0.0768(7) Uani 1 d
H5A H 0.4403(15) 0.184(3) 1.2796(15) 0.092 Uiso 1 d
O2A O 0.27662(12) 0.0885(3) 0.97617(9) 0.0953(6) Uani 1 d
C2A C 0.31290(16) 0.1117(3) 1.03589(13) 0.0730(7) Uani 1 d
C8A C 0.52058(17) 0.1030(4) 1.10200(17) 0.0879(9) Uani 1 d
H8A H 0.5397(17) 0.086(4) 1.0559(16) 0.106 Uiso 1 d
C7A C 0.57104(19) 0.1173(5) 1.16526(19) 0.0996(10) Uani 1 d
H7A H 0.6241(19) 0.111(4) 1.1651(16) 0.120 Uiso 1 d
C6A C 0.54165(18) 0.1456(5) 1.23159(17) 0.0972(10) Uani 1 d
H6A H 0.5782(18) 0.158(4) 1.2739(17) 0.117 Uiso 1 d

loop_
_atom_site_aniso_label
_atom_site_aniso_U_11
_atom_site_aniso_U_22
_atom_site_aniso_U_33
_atom_site_aniso_U_23
_atom_site_aniso_U_13
_atom_site_aniso_U_12
O1B 0.0749(10) 0.0679(10) 0.0459(8) 0.0033(7) 0.0079(7) 0.0000(8)
O2B 0.0893(11) 0.0902(12) 0.0504(9) -0.0041(8) -0.0062(8) -0.0074(10)
C2B 0.0675(14) 0.0604(14) 0.0508(13) 0.0050(10) 0.0021(11) 0.0059(12)
C3B 0.0632(13) 0.0623(15) 0.0544(13) -0.0005(11) 0.0058(11) 0.0013(11)
C4B 0.0588(12) 0.0575(13) 0.0506(12) 0.0009(10) 0.0106(10) 0.0082(10)
C5B 0.0700(14) 0.0704(15) 0.0520(13) -0.0067(11) 0.0082(11) 0.0026(12)
C7B 0.0671(15) 0.0772(17) 0.0798(17) -0.0050(14) 0.0185(13) -0.0052(13)
C8B 0.0754(16) 0.0754(17) 0.0606(14) 0.0035(12) 0.0194(12) -0.0023(13)
C9B 0.0571(12) 0.0542(12) 0.0511(12) -0.0005(10) 0.0092(9) 0.0080(10)
C10B 0.0620(13) 0.0554(13) 0.0493(12) 0.0004(10) 0.0063(10) 0.0092(11)
C12B 0.0730(15) 0.0780(17) 0.0596(14) -0.0048(12) 0.0140(12) -0.0041(14)
C13B 0.0662(14) 0.0818(18) 0.0661(15) 0.0044(13) 0.0202(12) 0.0031(13)
C15B 0.095(2) 0.140(3) 0.0663(17) -0.0076(18) 0.0248(15) 0.003(2)
C11B 0.0688(15) 0.0847(18) 0.0529(13) -0.0076(12) 0.0121(11) -0.0068(14)
C6B 0.0669(15) 0.0808(18) 0.0700(15) -0.0132(13) 0.0084(12) -0.0054(13)
C14B 0.0816(18) 0.116(2) 0.0611(15) -0.0072(15) 0.0231(13) -0.0107(17)
C18B 0.099(2) 0.108(3) 0.094(2) -0.0063(18) 0.0388(18) -0.0235(19)
C16B 0.105(2) 0.149(3) 0.081(2) 0.015(2) 0.047(2) 0.007(2)
C17B 0.117(3) 0.143(4) 0.118(3) 0.008(3) 0.059(2) -0.030(2)
C3A 0.0792(15) 0.0721(16) 0.0502(13) 0.0037(11) 0.0088(12) 0.0047(14)
O1A 0.0918(12) 0.0934(13) 0.0511(9) -0.0060(8) 0.0200(8) -0.0062(10)
C4A 0.0752(15) 0.0532(13) 0.0493(12) 0.0019(10) 0.0116(11) -0.0010(11)
C10A 0.0795(16) 0.0693(16) 0.0565(14) -0.0045(11) 0.0164(12) -0.0018(13)
C14A 0.0750(15) 0.0703(16) 0.0617(14) -0.0059(12) 0.0149(12) 0.0037(13)
C13A 0.0641(13) 0.0586(14) 0.0571(13) 0.0013(11) 0.0101(10) 0.0083(11)
C15A 0.103(2) 0.083(2) 0.0640(16) -0.0063(14) 0.0211(15) 0.0110(17)
C12A 0.0725(15) 0.0601(14) 0.0518(12) -0.0025(10) 0.0068(11) 0.0031(12)
C18A 0.0723(16) 0.0758(18) 0.0759(17) -0.0013(14) 0.0139(13) 0.0005(14)
C11A 0.0719(15) 0.0613(15) 0.0516(13) -0.0031(11) 0.0093(11) -0.0001(12)
C17A 0.0797(18) 0.088(2) 0.103(2) 0.0012(17) 0.0340(17) 0.0010(16)
C16A 0.107(2) 0.089(2) 0.086(2) 0.0038(17) 0.0478(18) 0.0121(18)
C9A 0.0741(14) 0.0587(14) 0.0514(12) -0.0005(10) 0.0128(11) -0.0023(11)
C5A 0.0771(17) 0.093(2) 0.0614(15) -0.0059(14) 0.0123(13) -0.0030(14)
O2A 0.1118(14) 0.1262(17) 0.0468(9) -0.0010(10) 0.0037(9) -0.0088(12)
C2A 0.0882(18) 0.0804(18) 0.0515(14) 0.0017(12) 0.0121(13) -0.0051(14)
C8A 0.0874(19) 0.103(2) 0.0774(18) -0.0132(16) 0.0290(16) -0.0026(17)
C7A 0.0727(17) 0.131(3) 0.098(2) -0.011(2) 0.0204(17) -0.0012(19)
C6A 0.0755(19) 0.137(3) 0.0786(19) -0.0062(19) 0.0057(14) -0.0013(19)

loop_
_atom_type_symbol
_atom_type_description
_atom_type_scat_dispersion_real
_atom_type_scat_dispersion_imag
_atom_type_scat_source
C C 0.0181 0.0091 'International Tables Vol C Tables 4.2.6.8 and 6.1.1.4'
H H 0.0000 0.0000 'International Tables Vol C Tables 4.2.6.8 and 6.1.1.4'
O O 0.0492 0.0322 'International Tables Vol C Tables 4.2.6.8 and 6.1.1.4'

loop_
_geom_angle_atom_site_label_1
_geom_angle_atom_site_label_2
_geom_angle_atom_site_label_3
_geom_angle
C2B O1B C10B 121.09(17)
O2B C2B O1B 116.1(2)
O2B C2B C3B 126.3(2)
O1B C2B C3B 117.5(2)
C4B C3B C2B 123.3(2)
C4B C3B H3B 123.1(14)
C2B C3B H3B 113.6(14)
C3B C4B C9B 117.83(19)
C3B C4B C11B 122.7(2)
C9B C4B C11B 119.4(2)
C6B C5B C9B 120.9(2)
C6B C5B H5B 118.9(14)
C9B C5B H5B 120.2(14)
C8B C7B C6B 120.2(3)
C8B C7B H7B 121.2(14)
C6B C7B H7B 118.6(15)
C7B C8B C10B 118.8(2)
C7B C8B H8B 122.6(15)
C10B C8B H8B 118.4(15)
C10B C9B C5B 116.8(2)
C10B C9B C4B 118.48(19)
C5B C9B C4B 124.69(19)
O1B C10B C8B 115.56(19)
O1B C10B C9B 121.8(2)
C8B C10B C9B 122.7(2)
C11B C12B C13B 126.8(3)
C11B C12B H12B 117.4(16)
C13B C12B H12B 115.9(16)
C18B C13B C14B 117.7(2)
C18B C13B C12B 119.9(3)
C14B C13B C12B 122.4(2)
C16B C15B C14B 119.9(3)
C16B C15B H15B 121.3(18)
C14B C15B H15B 118.8(18)
C12B C11B C4B 127.8(2)
C12B C11B H11B 117.9(15)
C4B C11B H11B 114.2(15)
C5B C6B C7B 120.6(3)
C5B C6B H6B 120.6(14)
C7B C6B H6B 118.8(14)
C15B C14B C13B 121.3(3)
C15B C14B H14B 119.0(16)
C13B C14B H14B 119.6(16)
C13B C18B C17B 120.0(3)
C13B C18B H18B 117(2)
C17B C18B H18B 123(2)
C17B C16B C15B 119.5(3)
C17B C16B H16B 126(2)
C15B C16B H16B 114(2)
C16B C17B C18B 121.5(3)
C16B C17B H17B 122(2)
C18B C17B H17B 117(3)
C4A C3A C2A 123.8(2)
C4A C3A H3A 120.3(15)
C2A C3A H3A 115.8(15)
C2A O1A C10A 121.16(18)
C3A C4A C9A 117.7(2)
C3A C4A C11A 121.7(2)
C9A C4A C11A 120.6(2)
C8A C10A O1A 115.9(2)
C8A C10A C9A 122.5(2)
O1A C10A C9A 121.6(2)
C15A C14A C13A 120.4(3)
C15A C14A H14A 118.8(15)
C13A C14A H14A 120.8(15)
C18A C13A C14A 117.8(2)
C18A C13A C12A 118.6(2)
C14A C13A C12A 123.6(2)
C16A C15A C14A 120.7(3)
C16A C15A H15A 119.3(16)
C14A C15A H15A 119.9(16)
C11A C12A C13A 128.4(2)
C11A C12A H12A 117.7(13)
C13A C12A H12A 113.8(14)
C17A C18A C13A 121.5(3)
C17A C18A H18A 120.4(17)
C13A C18A H18A 118.1(17)
C12A C11A C4A 123.3(2)
C12A C11A H11A 120.4(13)
C4A C11A H11A 116.3(13)
C16A C17A C18A 120.0(3)
C16A C17A H17A 122.0(17)
C18A C17A H17A 118.0(17)
C15A C16A C17A 119.6(3)
C15A C16A H16A 121.9(18)
C17A C16A H16A 118.4(18)
C10A C9A C5A 116.7(2)
C10A C9A C4A 118.5(2)
C5A C9A C4A 124.8(2)
C6A C5A C9A 121.4(3)
C6A C5A H5A 122.0(16)
C9A C5A H5A 116.6(16)
O2A C2A O1A 116.3(2)
O2A C2A C3A 126.7(3)
O1A C2A C3A 117.0(2)
C7A C8A C10A 119.3(3)
C7A C8A H8A 121.2(18)
C10A C8A H8A 119.5(18)
C8A C7A C6A 120.0(3)
C8A C7A H7A 122(2)
C6A C7A H7A 118(2)
C5A C6A C7A 120.2(3)
C5A C6A H6A 122.0(19)
C7A C6A H6A 117.7(19)

loop_
_geom_bond_atom_site_label_1
_geom_bond_atom_site_label_2
_geom_bond_distance
O1B C2B 1.366(3)
O1B C10B 1.374(2)
O2B C2B 1.207(2)
C2B C3B 1.431(3)
C3B C4B 1.345(3)
C3B H3B 0.92(2)
C4B C9B 1.449(3)
C4B C11B 1.460(3)
C5B C6B 1.365(3)
C5B C9B 1.399(3)
C5B H5B 0.99(2)
C7B C8B 1.371(3)
C7B C6B 1.378(3)
C7B H7B 1.00(3)
C8B C10B 1.374(3)
C8B H8B 0.97(2)
C9B C10B 1.387(3)
C12B C11B 1.294(3)
C12B C13B 1.459(3)
C12B H12B 0.93(3)
C13B C18B 1.376(4)
C13B C14B 1.383(4)
C15B C16B 1.364(5)
C15B C14B 1.373(4)
C15B H15B 0.99(3)
C11B H11B 0.95(3)
C6B H6B 1.01(3)
C14B H14B 0.99(3)
C18B C17B 1.381(4)
C18B H18B 0.93(3)
C16B C17B 1.342(5)
C16B H16B 1.00(3)
C17B H17B 0.91(4)
C3A C4A 1.350(3)
C3A C2A 1.424(3)
C3A H3A 0.93(2)
O1A C2A 1.374(3)
O1A C10A 1.381(3)
C4A C9A 1.451(3)
C4A C11A 1.461(3)
C10A C8A 1.375(4)
C10A C9A 1.385(3)
C14A C15A 1.375(3)
C14A C13A 1.396(3)
C14A H14A 0.94(3)
C13A C18A 1.380(3)
C13A C12A 1.462(3)
C15A C16A 1.371(4)
C15A H15A 0.98(3)
C12A C11A 1.320(3)
C12A H12A 0.96(2)
C18A C17A 1.374(4)
C18A H18A 0.91(3)
C11A H11A 1.01(2)
C17A C16A 1.371(4)
C17A H17A 0.99(3)
C16A H16A 0.98(3)
C9A C5A 1.397(3)
C5A C6A 1.364(4)
C5A H5A 0.97(3)
O2A C2A 1.208(3)
C8A C7A 1.367(4)
C8A H8A 0.95(3)
C7A C6A 1.381(4)
C7A H7A 0.91(3)
C6A H6A 0.94(3)

loop_
_geom_torsion_atom_site_label_1
_geom_torsion_atom_site_label_2
_geom_torsion_atom_site_label_3
_geom_torsion_atom_site_label_4
_geom_torsion
C10B O1B C2B O2B 178.28(19)
C10B O1B C2B C3B -1.0(3)
O2B C2B C3B C4B -177.5(2)
O1B C2B C3B C4B 1.7(3)
C2B C3B C4B C9B -1.6(3)
C2B C3B C4B C11B 178.0(2)
C6B C7B C8B C10B 1.2(4)
C6B C5B C9B C10B 0.7(3)
C6B C5B C9B C4B -179.0(2)
C3B C4B C9B C10B 0.9(3)
C11B C4B C9B C10B -178.7(2)
C3B C4B C9B C5B -179.4(2)
C11B C4B C9B C5B 1.0(3)
C2B O1B C10B C8B -179.4(2)
C2B O1B C10B C9B 0.4(3)
C7B C8B C10B O1B 179.1(2)
C7B C8B C10B C9B -0.7(4)
C5B C9B C10B O1B 179.97(19)
C4B C9B C10B O1B -0.3(3)
C5B C9B C10B C8B -0.3(3)
C4B C9B C10B C8B 179.5(2)
C11B C12B C13B C18B -179.9(3)
C11B C12B C13B C14B 1.3(4)
C13B C12B C11B C4B -177.9(2)
C3B C4B C11B C12B 10.6(4)
C9B C4B C11B C12B -169.8(3)
C9B C5B C6B C7B -0.2(4)
C8B C7B C6B C5B -0.8(4)
C16B C15B C14B C13B 0.6(5)
C18B C13B C14B C15B 0.2(5)
C12B C13B C14B C15B 179.0(3)
C14B C13B C18B C17B -0.1(5)
C12B C13B C18B C17B -178.9(3)
C14B C15B C16B C17B -1.6(6)
C15B C16B C17B C18B 1.7(7)
C13B C18B C17B C16B -0.9(6)
C2A C3A C4A C9A 2.0(4)
C2A C3A C4A C11A -176.5(2)
C2A O1A C10A C8A 177.2(2)
C2A O1A C10A C9A -2.6(4)
C15A C14A C13A C18A 1.6(4)
C15A C14A C13A C12A -174.9(2)
C13A C14A C15A C16A -0.2(4)
C18A C13A C12A C11A -170.7(2)
C14A C13A C12A C11A 5.7(4)
C14A C13A C18A C17A -1.6(4)
C12A C13A C18A C17A 175.1(2)
C13A C12A C11A C4A 175.2(2)
C3A C4A C11A C12A 27.2(4)
C9A C4A C11A C12A -151.3(2)
C13A C18A C17A C16A 0.2(5)
C14A C15A C16A C17A -1.2(5)
C18A C17A C16A C15A 1.2(5)
C8A C10A C9A C5A 0.3(4)
O1A C10A C9A C5A -180.0(2)
C8A C10A C9A C4A -179.6(3)
O1A C10A C9A C4A 0.2(3)
C3A C4A C9A C10A 0.1(3)
C11A C4A C9A C10A 178.6(2)
C3A C4A C9A C5A -179.7(3)
C11A C4A C9A C5A -1.2(4)
C10A C9A C5A C6A 0.1(4)
C4A C9A C5A C6A 179.9(3)
C10A O1A C2A O2A -176.0(2)
C10A O1A C2A C3A 4.3(3)
C4A C3A C2A O2A 176.2(3)
C4A C3A C2A O1A -4.2(4)
O1A C10A C8A C7A 179.5(3)
C9A C10A C8A C7A -0.7(5)
C10A C8A C7A C6A 0.9(5)
C9A C5A C6A C7A 0.1(5)
C8A C7A C6A C5A -0.6(6)
